data_2225892
loop_
_publ_author_name
'Zhu, Hai-Bin'

_publ_section_title
;
 <i>catena</i>-Poly[[silver(I)-[\m-4-(2-pyridyl)pyrimidine-2-sulfonato]]
 monohydrate]
;
_journal_coeditor_code HY2295
_journal_issue 5
_journal_name_full 'Acta Crystallographica Section E'
_journal_page_first m514
_journal_paper_doi 10.1107/S1600536810012596
_journal_volume 66
_journal_year 2010
_chemical_formula_iupac '[Ag (C9 H6 N3 O3 S)], H2 O'
_chemical_formula_moiety 'C9 H6 Ag N3 O3 S, H2 O'
_chemical_formula_sum 'C9 H8 Ag N3 O4 S'
_chemical_formula_weight 362.12
_chemical_name_systematic
;
<i>catena</i>-Poly[[silver(I)-[\m-4-(2-pyridyl)pyrimidine-2-sulfonato]]
monohydrate]
;
_space_group_IT_number 14
_symmetry_cell_setting monoclinic
_symmetry_space_group_name_Hall '-P 2ybc'
_symmetry_space_group_name_H-M 'P 1 21/c 1'
_atom_sites_solution_hydrogens geom
_atom_sites_solution_primary direct
_atom_sites_solution_secondary difmap
_audit_creation_method SHELXL-97
_cell_angle_alpha 90.00
_cell_angle_beta 99.975(2)
_cell_angle_gamma 90.00
_cell_formula_units_Z 4
_cell_length_a 6.9020(3)
_cell_length_b 13.6228(6)
_cell_length_c 12.1337(5)
_cell_measurement_reflns_used 2533
_cell_measurement_temperature 298(2)
_cell_measurement_theta_max 27.5
_cell_measurement_theta_min 2.3
_cell_volume 1123.62(8)
_computing_cell_refinement 'SAINT-Plus (Bruker, 2007)'
_computing_data_collection 'APEX2 (Bruker, 2007)'
_computing_data_reduction 'SAINT-Plus (Bruker, 2007)'
_computing_molecular_graphics 'SHELXTL (Sheldrick, 2008)'
_computing_publication_material 'SHELXTL (Sheldrick, 2008)'
_computing_structure_refinement 'SHELXL97 (Sheldrick, 2008)'
_computing_structure_solution 'SHELXS97 (Sheldrick, 2008)'
_diffrn_ambient_temperature 298(2)
_diffrn_measured_fraction_theta_full 0.980
_diffrn_measured_fraction_theta_max 0.980
_diffrn_measurement_device_type 'Bruker APEXII CCD'
_diffrn_measurement_method '\f and \w scans'
_diffrn_radiation_monochromator graphite
_diffrn_radiation_source 'fine-focus sealed tube'
_diffrn_radiation_type MoK\a
_diffrn_radiation_wavelength 0.71073
_diffrn_reflns_av_R_equivalents 0.0145
_diffrn_reflns_av_sigmaI/netI 0.0177
_diffrn_reflns_limit_h_max 8
_diffrn_reflns_limit_h_min -8
_diffrn_reflns_limit_k_max 15
_diffrn_reflns_limit_k_min -17
_diffrn_reflns_limit_l_max 13
_diffrn_reflns_limit_l_min -15
_diffrn_reflns_number 6630
_diffrn_reflns_theta_full 27.54
_diffrn_reflns_theta_max 27.54
_diffrn_reflns_theta_min 2.27
_exptl_absorpt_coefficient_mu 1.990
_exptl_absorpt_correction_T_max 0.788
_exptl_absorpt_correction_T_min 0.706
_exptl_absorpt_correction_type multi-scan
_exptl_absorpt_process_details '(SADABS; Bruker, 2001)'
_exptl_crystal_colour colorless
_exptl_crystal_density_diffrn 2.147
_exptl_crystal_density_method 'not measured'
_exptl_crystal_description block
_exptl_crystal_F_000 712
_exptl_crystal_size_max 0.18
_exptl_crystal_size_mid 0.15
_exptl_crystal_size_min 0.12
_refine_diff_density_max 0.513
_refine_diff_density_min -0.534
_refine_ls_extinction_method none
_refine_ls_goodness_of_fit_ref 1.023
_refine_ls_hydrogen_treatment constr
_refine_ls_matrix_type full
_refine_ls_number_parameters 163
_refine_ls_number_reflns 2533
_refine_ls_number_restraints 0
_refine_ls_restrained_S_all 1.023
_refine_ls_R_factor_all 0.0307
_refine_ls_R_factor_gt 0.0244
_refine_ls_shift/su_max 0.000
_refine_ls_shift/su_mean 0.000
_refine_ls_structure_factor_coef Fsqd
_refine_ls_weighting_details 'calc w=1/[\s^2^(Fo^2^)+(0.0401P)^2^+0.5886P] where P=(Fo^2^+2Fc^2^)/3'
_refine_ls_weighting_scheme calc
_refine_ls_wR_factor_gt 0.0673
_refine_ls_wR_factor_ref 0.0713
_reflns_number_gt 2160
_reflns_number_total 2533
_reflns_threshold_expression I>2\s(I)
_cod_data_source_file hy2295.cif
_cod_data_source_block I
_cod_depositor_comments
;
The following automatic conversions were performed:
'_symmetry_cell_setting' value 'Monoclinic' changed to 'monoclinic'
according to '/home/saulius/struct/CIF-dictionaries/cif_core.dic'
dictionary named 'cif_core.dic' version 2.4.1 from
2010-06-29.

'_exptl_absorpt_correction_type' value 'Multi-scan' changed
to 'multi-scan' according to
'/home/saulius/struct/CIF-dictionaries/cif_core.dic' dictionary named
'cif_core.dic' version 2.4.1 from 2010-06-29.

Automatic conversion script
Id: cif_fix_enum 1527 2010-12-29 10:47:43Z saulius 
;
_cod_original_sg_symbol_H-M 'P 21/c'
_cod_database_code 2225892
_cod_database_fobs_code 2225892

loop_
_symmetry_equiv_pos_as_xyz
'x, y, z'
'-x, y+1/2, -z+1/2'
'-x, -y, -z'
'x, -y-1/2, z-1/2'

loop_
_atom_site_type_symbol
_atom_site_label
_atom_site_fract_x
_atom_site_fract_y
_atom_site_fract_z
_atom_site_U_iso_or_equiv
_atom_site_adp_type
_atom_site_calc_flag
_atom_site_refinement_flags
_atom_site_occupancy
_atom_site_disorder_assembly
_atom_site_disorder_group
Ag Ag1 0.81252(4) 0.174975(15) 0.078449(17) 0.04992(10) Uani d . 1 . .
N N2 0.7873(3) 0.14417(14) -0.11767(17) 0.0335(4) Uani d . 1 . .
N N3 0.7593(3) 0.00808(15) 0.04023(18) 0.0389(4) Uani d . 1 . .
C C3 0.7075(4) 0.03190(19) -0.2672(2) 0.0420(6) Uani d . 1 . .
H H3A 0.6753 -0.0311 -0.2936 0.050 Uiso calc R 1 . .
C C4 0.7418(3) 0.05178(16) -0.1536(2) 0.0333(5) Uani d . 1 . .
C C6 0.6871(4) -0.1210(2) -0.0934(3) 0.0480(6) Uani d . 1 . .
H H6A 0.6683 -0.1416 -0.1675 0.058 Uiso calc R 1 . .
C C9 0.7459(4) -0.0571(2) 0.1213(3) 0.0477(6) Uani d . 1 . .
H H9A 0.7662 -0.0355 0.1950 0.057 Uiso calc R 1 . .
C C8 0.7034(4) -0.1546(2) 0.1002(3) 0.0527(7) Uani d . 1 . .
H H8A 0.6952 -0.1977 0.1586 0.063 Uiso calc R 1 . .
C C7 0.6733(4) -0.1873(2) -0.0083(3) 0.0544(8) Uani d . 1 . .
H H7A 0.6440 -0.2529 -0.0246 0.065 Uiso calc R 1 . .
C C5 0.7293(3) -0.02331(18) -0.0662(2) 0.0359(5) Uani d . 1 . .
S S1 0.85817(10) 0.33521(4) -0.14563(5) 0.04032(15) Uani d . 1 . .
N N1 0.7693(3) 0.19927(16) -0.30431(18) 0.0410(5) Uani d . 1 . .
C C1 0.7996(3) 0.21175(17) -0.1937(2) 0.0338(5) Uani d . 1 . .
O O2 0.6717(4) 0.38366(17) -0.1628(2) 0.0786(8) Uani d . 1 . .
C C2 0.7221(4) 0.1074(2) -0.3396(2) 0.0463(6) Uani d . 1 . .
H H2B 0.6986 0.0947 -0.4160 0.056 Uiso calc R 1 . .
O O1 0.9932(4) 0.36957(18) -0.21511(19) 0.0694(7) Uani d . 1 . .
O O3 0.9460(3) 0.32665(13) -0.02960(17) 0.0521(5) Uani d . 1 . .
O O4 1.2896(6) 0.4143(3) 0.0834(5) 0.189(3) Uani d . 1 . .
H H2 1.1797 0.3920 0.0504 0.226 Uiso d R 1 . .
H H1 1.3116 0.4722 0.1086 0.226 Uiso d R 1 . .

loop_
_atom_site_aniso_label
_atom_site_aniso_U_11
_atom_site_aniso_U_22
_atom_site_aniso_U_33
_atom_site_aniso_U_12
_atom_site_aniso_U_13
_atom_site_aniso_U_23
Ag1 0.07851(18) 0.03703(13) 0.03468(13) 0.00054(9) 0.01113(10) -0.00254(7)
N2 0.0349(10) 0.0297(9) 0.0368(11) -0.0010(8) 0.0082(8) -0.0028(8)
N3 0.0411(11) 0.0335(10) 0.0430(11) 0.0032(9) 0.0096(9) 0.0039(9)
C3 0.0486(14) 0.0329(12) 0.0455(14) -0.0056(11) 0.0107(11) -0.0092(10)
C4 0.0272(11) 0.0300(11) 0.0432(13) 0.0012(8) 0.0076(9) -0.0016(9)
C6 0.0498(15) 0.0319(13) 0.0616(18) -0.0013(11) 0.0077(13) -0.0046(11)
C9 0.0497(15) 0.0428(14) 0.0526(16) 0.0047(12) 0.0144(12) 0.0088(12)
C8 0.0436(15) 0.0419(14) 0.074(2) 0.0054(11) 0.0144(14) 0.0200(14)
C7 0.0494(16) 0.0296(13) 0.083(2) 0.0000(11) 0.0094(15) 0.0069(13)
C5 0.0283(11) 0.0305(11) 0.0496(14) 0.0021(9) 0.0091(10) 0.0000(10)
S1 0.0537(4) 0.0295(3) 0.0366(3) -0.0036(3) 0.0045(3) -0.0018(2)
N1 0.0530(13) 0.0370(10) 0.0342(11) -0.0035(9) 0.0110(9) -0.0035(8)
C1 0.0352(11) 0.0318(11) 0.0354(12) -0.0005(9) 0.0089(9) -0.0030(9)
O2 0.0733(15) 0.0478(13) 0.105(2) 0.0202(11) -0.0121(14) -0.0218(13)
C2 0.0590(16) 0.0432(14) 0.0368(13) -0.0060(12) 0.0087(11) -0.0094(11)
O1 0.0992(17) 0.0608(14) 0.0516(12) -0.0412(13) 0.0224(12) -0.0040(10)
O3 0.0732(13) 0.0410(11) 0.0394(11) -0.0113(9) 0.0021(9) -0.0044(8)
O4 0.113(3) 0.114(3) 0.304(7) 0.030(2) -0.063(4) -0.126(4)

loop_
_atom_type_symbol
_atom_type_description
_atom_type_scat_dispersion_real
_atom_type_scat_dispersion_imag
_atom_type_scat_source
C C 0.0033 0.0016 'International Tables Vol C Tables 4.2.6.8 and 6.1.1.4'
H H 0.0000 0.0000 'International Tables Vol C Tables 4.2.6.8 and 6.1.1.4'
N N 0.0061 0.0033 'International Tables Vol C Tables 4.2.6.8 and 6.1.1.4'
O O 0.0106 0.0060 'International Tables Vol C Tables 4.2.6.8 and 6.1.1.4'
S S 0.1246 0.1234 'International Tables Vol C Tables 4.2.6.8 and 6.1.1.4'
Ag Ag -0.8971 1.1015 'International Tables Vol C Tables 4.2.6.8 and 6.1.1.4'

loop_
_geom_angle_atom_site_label_1
_geom_angle_atom_site_label_2
_geom_angle_atom_site_label_3
_geom_angle_site_symmetry_1
_geom_angle_site_symmetry_3
_geom_angle
_geom_angle_publ_flag
N1 Ag1 N3 4_566 . 145.30(7) ?
N1 Ag1 N2 4_566 . 139.26(7) ?
N3 Ag1 N2 . . 69.52(7) ?
O1 Ag1 N2 4_566 . 146.68(7) ?
O1 Ag1 N3 4_566 . 89.82(7) ?
O1 Ag1 N1 4_566 4_566 71.05(8) ?
O3 Ag1 N1 . 4_566 79.63(7) ?
O3 Ag1 N2 . . 67.83(7) ?
O3 Ag1 N3 . . 134.83(6) ?
C1 N2 C4 . . 117.7(2) ?
C1 N2 Ag1 . . 124.89(16) ?
C4 N2 Ag1 . . 117.21(15) ?
C9 N3 C5 . . 118.4(2) ?
C9 N3 Ag1 . . 121.87(19) ?
C5 N3 Ag1 . . 119.59(16) ?
C2 C3 C4 . . 118.3(2) ?
C2 C3 H3A . . 120.9 ?
C4 C3 H3A . . 120.9 ?
N2 C4 C3 . . 119.6(2) ?
N2 C4 C5 . . 116.7(2) ?
C3 C4 C5 . . 123.7(2) ?
C7 C6 C5 . . 119.0(3) ?
C7 C6 H6A . . 120.5 ?
C5 C6 H6A . . 120.5 ?
N3 C9 C8 . . 122.9(3) ?
N3 C9 H9A . . 118.5 ?
C8 C9 H9A . . 118.5 ?
C7 C8 C9 . . 119.0(3) ?
C7 C8 H8A . . 120.5 ?
C9 C8 H8A . . 120.5 ?
C8 C7 C6 . . 119.0(3) ?
C8 C7 H7A . . 120.5 ?
C6 C7 H7A . . 120.5 ?
N3 C5 C6 . . 121.6(2) ?
N3 C5 C4 . . 116.7(2) ?
C6 C5 C4 . . 121.7(2) ?
O2 S1 O3 . . 113.36(16) ?
O2 S1 O1 . . 115.00(18) ?
O3 S1 O1 . . 113.20(14) ?
O2 S1 C1 . . 103.76(13) ?
O3 S1 C1 . . 105.92(11) ?
O1 S1 C1 . . 104.21(12) ?
C1 N1 C2 . . 115.2(2) ?
C1 N1 Ag1 . 4_565 121.18(17) ?
C2 N1 Ag1 . 4_565 123.49(17) ?
N2 C1 N1 . . 126.8(2) ?
N2 C1 S1 . . 117.60(18) ?
N1 C1 S1 . . 115.62(18) ?
N1 C2 C3 . . 122.4(2) ?
N1 C2 H2B . . 118.8 ?
C3 C2 H2B . . 118.8 ?
H2 O4 H1 . . 126.2 ?

loop_
_geom_bond_atom_site_label_1
_geom_bond_atom_site_label_2
_geom_bond_site_symmetry_2
_geom_bond_distance
_geom_bond_publ_flag
Ag1 N1 4_566 2.279(2) y
Ag1 N2 . 2.393(2) y
Ag1 N3 . 2.337(2) y
Ag1 O1 4_566 2.668(2) y
Ag1 O3 . 2.693(2) y
N2 C1 . 1.317(3) ?
N2 C4 . 1.351(3) ?
N3 C9 . 1.340(3) ?
N3 C5 . 1.342(3) ?
C3 C2 . 1.368(4) ?
C3 C4 . 1.384(3) ?
C3 H3A . 0.9300 ?
C4 C5 . 1.487(3) ?
C6 C7 . 1.388(4) ?
C6 C5 . 1.389(4) ?
C6 H6A . 0.9300 ?
C9 C8 . 1.374(4) ?
C9 H9A . 0.9300 ?
C8 C7 . 1.370(5) ?
C8 H8A . 0.9300 ?
C7 H7A . 0.9300 ?
S1 O2 . 1.429(2) ?
S1 O3 . 1.438(2) ?
S1 O1 . 1.439(2) ?
S1 C1 . 1.803(2) ?
N1 C1 . 1.333(3) ?
N1 C2 . 1.344(3) ?
N1 Ag1 4_565 2.279(2) ?
C2 H2B . 0.9300 ?
O4 H2 . 0.8500 ?
O4 H1 . 0.8500 ?

loop_
_geom_hbond_atom_site_label_D
_geom_hbond_atom_site_label_H
_geom_hbond_atom_site_label_A
_geom_hbond_site_symmetry_A
_geom_hbond_distance_DH
_geom_hbond_distance_HA
_geom_hbond_distance_DA
_geom_hbond_angle_DHA
_geom_hbond_publ_flag
O4 H2 O3 . 0.85 1.95 2.793(4) 173 y
O4 H1 O2 3_765 0.85 2.07 2.913(4) 173 y
